data_2205811
loop_
_publ_author_name
'Wu, Hui'
'Xu, Zhou'
'Liang, Yong-Min'

_publ_section_title
;
 (<i>E</i>)-1-(2-Hydroxyphenyl)-3-(3,4,5-trimethoxyphenyl)prop-2-en-1-one
;
_journal_issue 5
_journal_name_full 'Acta Crystallographica Section E'
_journal_page_first o1434
_journal_page_last o1435
_journal_paper_doi 10.1107/S1600536805011761
_journal_volume 61
_journal_year 2005
_chemical_formula_iupac 'C18 H18 O5'
_chemical_formula_moiety 'C18 H18 O5'
_chemical_formula_sum 'C18 H18 O5'
_chemical_formula_weight 314.32
_chemical_melting_point .419E-305
_chemical_name_systematic
;
 ?
;
_space_group_IT_number 14
_symmetry_cell_setting monoclinic
_symmetry_space_group_name_Hall '-P 2ybc'
_symmetry_space_group_name_H-M 'P 1 21/c 1'
_atom_sites_solution_hydrogens geom
_atom_sites_solution_primary direct
_atom_sites_solution_secondary difmap
_audit_creation_method SHELXL-97
_cell_angle_alpha 90.00
_cell_angle_beta 108.000(10)
_cell_angle_gamma 90.00
_cell_formula_units_Z 4
_cell_length_a 12.686(2)
_cell_length_b 8.5880(10)
_cell_length_c 15.422(3)
_cell_measurement_reflns_used 33
_cell_measurement_temperature 296(2)
_cell_measurement_theta_max 14.52
_cell_measurement_theta_min 3.00
_cell_volume 1598.0(5)
_computing_cell_refinement XSCANS
_computing_data_collection 'XSCANS (Siemens, 1994)'
_computing_data_reduction 'SHELXTL (Sheldrick, 1997b)'
_computing_molecular_graphics SHELXTL
_computing_publication_material SHELXTL
_computing_structure_refinement 'SHELXL97 (Sheldrick, 1997a)'
_computing_structure_solution 'SHELXS97 (Sheldrick, 1997a)'
_diffrn_ambient_temperature 296(2)
_diffrn_measured_fraction_theta_full 1.000
_diffrn_measured_fraction_theta_max 1.000
_diffrn_measurement_device_type 'Siemens P4'
_diffrn_measurement_method '\w scans'
_diffrn_radiation_monochromator graphite
_diffrn_radiation_source 'normal-focus sealed tube'
_diffrn_radiation_type MoK\a
_diffrn_radiation_wavelength 0.71073
_diffrn_reflns_av_R_equivalents 0.0298
_diffrn_reflns_av_sigmaI/netI 0.1367
_diffrn_reflns_limit_h_max 15
_diffrn_reflns_limit_h_min 0
_diffrn_reflns_limit_k_max 10
_diffrn_reflns_limit_k_min 0
_diffrn_reflns_limit_l_max 17
_diffrn_reflns_limit_l_min -18
_diffrn_reflns_number 3470
_diffrn_reflns_theta_full 25.49
_diffrn_reflns_theta_max 25.49
_diffrn_reflns_theta_min 1.69
_diffrn_standards_decay_% 1.90
_diffrn_standards_interval_count 97
_diffrn_standards_number 3
_exptl_absorpt_coefficient_mu 0.095
_exptl_absorpt_correction_type none
_exptl_crystal_colour yellow
_exptl_crystal_density_diffrn 1.307
_exptl_crystal_density_method 'not measured'
_exptl_crystal_description block
_exptl_crystal_F_000 664
_exptl_crystal_size_max 0.35
_exptl_crystal_size_mid 0.30
_exptl_crystal_size_min 0.16
_refine_diff_density_max 0.164
_refine_diff_density_min -0.120
_refine_ls_extinction_coef 0.0061(3)
_refine_ls_extinction_expression Fc^*^=kFc[1+0.001xFc^2^\l^3^/sin(2\q)]^-1/4^
_refine_ls_extinction_method SHELXL97
_refine_ls_goodness_of_fit_ref 0.799
_refine_ls_hydrogen_treatment mixed
_refine_ls_matrix_type full
_refine_ls_number_parameters 216
_refine_ls_number_reflns 2989
_refine_ls_number_restraints 1
_refine_ls_restrained_S_all 0.799
_refine_ls_R_factor_all 0.1623
_refine_ls_R_factor_gt 0.0398
_refine_ls_shift/su_max 0.001
_refine_ls_shift/su_mean <0.001
_refine_ls_structure_factor_coef Fsqd
_refine_ls_weighting_details 'calc w=1/[\s^2^(Fo^2^)+(0.0010P)^2^+0.0750P] where P=(Fo^2^+2Fc^2^)/3'
_refine_ls_weighting_scheme calc
_refine_ls_wR_factor_gt 0.0289
_refine_ls_wR_factor_ref 0.0354
_reflns_number_gt 984
_reflns_number_total 2989
_reflns_threshold_expression I>2\s(I)
_cod_data_source_file sj6072.cif
_cod_data_source_block I
_cod_depositor_comments
;
The following automatic conversions were performed:
'_symmetry_cell_setting' value 'Monoclinic' changed to 'monoclinic'
according to '/home/saulius/struct/CIF-dictionaries/cif_core.dic'
dictionary named 'cif_core.dic' version 2.4.1 from 2010-06-29.

Automatic conversion script
Id: cif_fix_enum 1527 2010-12-29 10:47:43Z saulius 

The following automatic conversions were performed:

'_symmetry_cell_setting' value 'Monoclinic' changed to 'monoclinic'
according to /home/saulius/struct/CIF-dictionaries/cif_core.dic
dictionary named 'cif_core.dic' version 2.4.1 from 2010-06-29.

Automatic conversion script
Id: cif_fix_values 1715 2011-07-08 13:25:40Z adriana 
;
_cod_original_cell_volume 1598.1(5)
_cod_original_sg_symbol_H-M 'P 21/c '
_cod_database_code 2205811
_cod_database_fobs_code 2205811

loop_
_symmetry_equiv_pos_as_xyz
'x, y, z'
'-x, y+1/2, -z+1/2'
'-x, -y, -z'
'x, -y-1/2, z-1/2'

loop_
_atom_site_label
_atom_site_fract_x
_atom_site_fract_y
_atom_site_fract_z
_atom_site_U_iso_or_equiv
_atom_site_adp_type
_atom_site_calc_flag
_atom_site_refinement_flags
_atom_site_occupancy
_atom_site_type_symbol
O1 -0.01863(19) 0.1893(3) 0.59756(16) 0.0805(7) Uani d D 1 O
O2 0.05501(16) 0.3046(2) 0.47742(12) 0.0778(7) Uani d . 1 O
O3 0.30779(14) 0.6528(2) 0.15581(11) 0.0678(6) Uani d . 1 O
O4 0.47990(16) 0.8047(2) 0.26095(12) 0.0716(6) Uani d . 1 O
O5 0.52976(16) 0.8113(2) 0.44286(12) 0.0792(7) Uani d . 1 O
C1 0.0472(2) 0.2919(4) 0.65607(19) 0.0565(9) Uani d . 1 C
C2 0.0438(2) 0.2930(3) 0.74471(19) 0.0613(9) Uani d . 1 C
H2 -0.0025 0.2242 0.7622 0.074 Uiso calc R 1 H
C3 0.1088(2) 0.3955(3) 0.80710(18) 0.0645(9) Uani d . 1 C
H3 0.1053 0.3964 0.8665 0.077 Uiso calc R 1 H
C4 0.1789(2) 0.4971(3) 0.78271(17) 0.0637(9) Uani d . 1 C
H4 0.2225 0.5663 0.8253 0.076 Uiso calc R 1 H
C5 0.1839(2) 0.4952(3) 0.69457(17) 0.0568(9) Uani d . 1 C
H5 0.2313 0.5638 0.6783 0.068 Uiso calc R 1 H
C6 0.1191(2) 0.3922(3) 0.62899(17) 0.0485(8) Uani d . 1 C
C7 0.1210(2) 0.3888(3) 0.53413(19) 0.0560(9) Uani d . 1 C
C8 0.2026(2) 0.4832(3) 0.50757(16) 0.0591(9) Uani d . 1 C
H8 0.2579 0.5356 0.5519 0.071 Uiso calc R 1 H
C9 0.1978(2) 0.4940(3) 0.42084(16) 0.0602(9) Uani d . 1 C
H9 0.1391 0.4425 0.3793 0.072 Uiso calc R 1 H
C10 0.2739(2) 0.5772(3) 0.38231(18) 0.0512(8) Uani d . 1 C
C11 0.2522(2) 0.5724(3) 0.28737(17) 0.0555(9) Uani d . 1 C
H11 0.1907 0.5186 0.2512 0.067 Uiso calc R 1 H
C12 0.3220(2) 0.6476(3) 0.24726(18) 0.0523(8) Uani d . 1 C
C13 0.4136(2) 0.7259(3) 0.30183(19) 0.0549(9) Uani d . 1 C
C14 0.4369(2) 0.7304(3) 0.39599(19) 0.0563(9) Uani d . 1 C
C15 0.3663(2) 0.6568(3) 0.43638(16) 0.0572(9) Uani d . 1 C
H15 0.3808 0.6609 0.4993 0.069 Uiso calc R 1 H
C16 0.2172(2) 0.5705(3) 0.09724(15) 0.0954(12) Uani d . 1 C
H16A 0.2253 0.4614 0.1114 0.114 Uiso calc R 1 H
H16B 0.2151 0.5864 0.0351 0.114 Uiso calc R 1 H
H16C 0.1495 0.6078 0.1054 0.114 Uiso calc R 1 H
C17 0.58116(19) 0.7277(3) 0.26983(17) 0.0900(12) Uani d . 1 C
H17A 0.6247 0.7243 0.3330 0.108 Uiso calc R 1 H
H17B 0.6211 0.7829 0.2358 0.108 Uiso calc R 1 H
H17C 0.5664 0.6234 0.2467 0.108 Uiso calc R 1 H
C18 0.5601(2) 0.8097(3) 0.53988(16) 0.0923(11) Uani d . 1 C
H18A 0.5024 0.8573 0.5589 0.111 Uiso calc R 1 H
H18B 0.6278 0.8667 0.5648 0.111 Uiso calc R 1 H
H18C 0.5704 0.7041 0.5613 0.111 Uiso calc R 1 H
H1O -0.015(3) 0.204(3) 0.5453(10) 0.136(17) Uiso d D 1 H

loop_
_atom_site_aniso_label
_atom_site_aniso_U_11
_atom_site_aniso_U_22
_atom_site_aniso_U_33
_atom_site_aniso_U_12
_atom_site_aniso_U_13
_atom_site_aniso_U_23
O1 0.0838(18) 0.0872(19) 0.0681(16) -0.0336(13) 0.0198(14) -0.0072(16)
O2 0.0913(18) 0.0822(17) 0.0621(14) -0.0291(14) 0.0269(12) -0.0150(13)
O3 0.0708(15) 0.0844(17) 0.0452(12) -0.0004(13) 0.0136(11) 0.0067(12)
O4 0.0640(16) 0.0689(16) 0.0844(15) 0.0021(13) 0.0265(13) 0.0170(13)
O5 0.0760(17) 0.0866(17) 0.0665(15) -0.0184(14) 0.0098(13) -0.0083(14)
C1 0.056(2) 0.060(2) 0.052(2) 0.0011(19) 0.0148(18) 0.002(2)
C2 0.062(2) 0.063(2) 0.061(2) -0.0042(19) 0.0221(18) 0.0108(19)
C3 0.074(3) 0.065(3) 0.058(2) 0.010(2) 0.026(2) 0.0100(19)
C4 0.075(3) 0.063(2) 0.054(2) -0.0053(19) 0.0203(18) 0.0011(19)
C5 0.058(2) 0.051(2) 0.062(2) -0.0022(18) 0.0203(18) 0.0047(19)
C6 0.051(2) 0.043(2) 0.052(2) 0.0010(17) 0.0158(17) 0.0016(17)
C7 0.059(2) 0.052(2) 0.061(2) 0.0021(19) 0.0240(19) 0.0042(19)
C8 0.064(2) 0.064(2) 0.051(2) 0.0007(19) 0.0196(18) 0.0009(18)
C9 0.056(2) 0.064(2) 0.058(2) -0.0018(18) 0.0145(17) 0.0023(19)
C10 0.052(2) 0.052(2) 0.052(2) 0.0108(18) 0.0205(18) 0.0031(17)
C11 0.056(2) 0.054(2) 0.054(2) -0.0041(17) 0.0137(17) -0.0031(17)
C12 0.054(2) 0.049(2) 0.050(2) 0.0065(18) 0.0112(18) 0.0060(18)
C13 0.053(2) 0.054(2) 0.062(2) 0.0038(18) 0.0254(18) 0.0141(19)
C14 0.060(2) 0.050(2) 0.056(2) 0.0028(18) 0.0140(18) 0.0017(18)
C15 0.060(2) 0.060(2) 0.0474(19) 0.0048(19) 0.0111(18) 0.0008(18)
C16 0.107(3) 0.118(3) 0.046(2) -0.008(3) 0.001(2) 0.005(2)
C17 0.077(3) 0.102(3) 0.104(3) -0.022(2) 0.047(2) -0.002(2)
C18 0.094(3) 0.092(3) 0.072(2) -0.016(2) -0.002(2) -0.018(2)

loop_
_atom_type_symbol
_atom_type_description
_atom_type_scat_dispersion_real
_atom_type_scat_dispersion_imag
_atom_type_scat_source
C C 0.0033 0.0016 'International Tables Vol C Tables 4.2.6.8 and 6.1.1.4'
H H 0.0000 0.0000 'International Tables Vol C Tables 4.2.6.8 and 6.1.1.4'
O O 0.0106 0.0060 'International Tables Vol C Tables 4.2.6.8 and 6.1.1.4'

loop_
_geom_angle_atom_site_label_1
_geom_angle_atom_site_label_2
_geom_angle_atom_site_label_3
_geom_angle
_geom_angle_publ_flag
C1 O1 H1O 110(2) ?
C12 O3 C16 117.7(2) yes
C13 O4 C17 113.1(2) yes
C14 O5 C18 117.3(2) ?
O1 C1 C2 117.6(3) ?
O1 C1 C6 121.6(3) ?
C2 C1 C6 120.7(3) ?
C3 C2 C1 120.1(3) ?
C3 C2 H2 119.9 ?
C1 C2 H2 119.9 ?
C2 C3 C4 120.8(3) ?
C2 C3 H3 119.6 ?
C4 C3 H3 119.6 ?
C3 C4 C5 119.4(3) ?
C3 C4 H4 120.3 ?
C5 C4 H4 120.3 ?
C4 C5 C6 121.5(3) ?
C4 C5 H5 119.2 ?
C6 C5 H5 119.2 ?
C5 C6 C1 117.4(3) ?
C5 C6 C7 122.9(3) ?
C1 C6 C7 119.6(3) ?
O2 C7 C8 120.4(3) yes
O2 C7 C6 119.9(3) yes
C8 C7 C6 119.7(3) ?
C9 C8 C7 120.2(3) ?
C9 C8 H8 119.9 ?
C7 C8 H8 119.9 ?
C8 C9 C10 127.8(3) yes
C8 C9 H9 116.1 ?
C10 C9 H9 116.1 ?
C15 C10 C11 119.8(3) ?
C15 C10 C9 122.4(3) ?
C11 C10 C9 117.9(3) ?
C12 C11 C10 120.4(3) ?
C12 C11 H11 119.8 ?
C10 C11 H11 119.8 ?
O3 C12 C13 115.5(3) ?
O3 C12 C11 125.3(3) ?
C13 C12 C11 119.2(3) ?
O4 C13 C12 118.6(3) ?
O4 C13 C14 120.2(3) ?
C12 C13 C14 121.2(3) ?
O5 C14 C13 115.9(3) ?
O5 C14 C15 124.3(3) ?
C13 C14 C15 119.8(3) ?
C14 C15 C10 119.7(3) ?
C14 C15 H15 120.2 ?
C10 C15 H15 120.2 ?
O3 C16 H16A 109.5 ?
O3 C16 H16B 109.5 ?
H16A C16 H16B 109.5 ?
O3 C16 H16C 109.5 ?
H16A C16 H16C 109.5 ?
H16B C16 H16C 109.5 ?
O4 C17 H17A 109.5 ?
O4 C17 H17B 109.5 ?
H17A C17 H17B 109.5 ?
O4 C17 H17C 109.5 ?
H17A C17 H17C 109.5 ?
H17B C17 H17C 109.5 ?
O5 C18 H18A 109.5 ?
O5 C18 H18B 109.5 ?
H18A C18 H18B 109.5 ?
O5 C18 H18C 109.5 ?
H18A C18 H18C 109.5 ?
H18B C18 H18C 109.5 ?

loop_
_geom_bond_atom_site_label_1
_geom_bond_atom_site_label_2
_geom_bond_distance
_geom_bond_publ_flag
O1 C1 1.350(3) yes
O1 H1O 0.832(10) yes
O2 C7 1.239(3) yes
O3 C12 1.366(3) ?
O3 C16 1.412(2) ?
O4 C13 1.375(3) ?
O4 C17 1.413(2) ?
O5 C14 1.366(3) ?
O5 C18 1.425(2) ?
C1 C2 1.381(3) ?
C1 C6 1.408(3) ?
C2 C3 1.375(3) ?
C2 H2 0.9300 ?
C3 C4 1.379(3) ?
C3 H3 0.9300 ?
C4 C5 1.380(3) ?
C4 H4 0.9300 ?
C5 C6 1.402(3) ?
C5 H5 0.9300 ?
C6 C7 1.471(3) ?
C7 C8 1.470(3) ?
C8 C9 1.323(2) yes
C8 H8 0.9300 ?
C9 C10 1.466(3) yes
C9 H9 0.9300 ?
C10 C15 1.391(3) ?
C10 C11 1.404(3) ?
C11 C12 1.386(3) ?
C11 H11 0.9300 ?
C12 C13 1.381(3) ?
C13 C14 1.390(3) ?
C14 C15 1.391(3) ?
C15 H15 0.9300 ?
C16 H16A 0.9600 ?
C16 H16B 0.9600 ?
C16 H16C 0.9600 ?
C17 H17A 0.9600 ?
C17 H17B 0.9600 ?
C17 H17C 0.9600 ?
C18 H18A 0.9600 ?
C18 H18B 0.9600 ?
C18 H18C 0.9600 ?

loop_
_geom_hbond_atom_site_label_D
_geom_hbond_atom_site_label_H
_geom_hbond_atom_site_label_A
_geom_hbond_distance_DH
_geom_hbond_distance_HA
_geom_hbond_distance_DA
_geom_hbond_angle_DHA
O1 H1O O2 0.832(10) 1.789(19) 2.521(3) 146(3)

loop_
_geom_torsion_atom_site_label_1
_geom_torsion_atom_site_label_2
_geom_torsion_atom_site_label_3
_geom_torsion_atom_site_label_4
_geom_torsion
_geom_torsion_publ_flag
O1 C1 C2 C3 -179.7(3) yes
C6 C1 C2 C3 1.8(4) ?
C1 C2 C3 C4 -0.8(5) ?
C2 C3 C4 C5 -0.1(4) ?
C3 C4 C5 C6 0.0(4) yes
C4 C5 C6 C1 0.9(4) ?
C4 C5 C6 C7 179.0(3) ?
O1 C1 C6 C5 179.7(3) ?
C2 C1 C6 C5 -1.8(4) ?
O1 C1 C6 C7 1.6(4) yes
C2 C1 C6 C7 -179.9(3) ?
C5 C6 C7 O2 -173.8(3) ?
C1 C6 C7 O2 4.2(4) ?
C5 C6 C7 C8 7.3(4) ?
C1 C6 C7 C8 -174.7(3) ?
O2 C7 C8 C9 8.2(4) yes
C6 C7 C8 C9 -172.9(3) ?
C7 C8 C9 C10 -177.5(3) ?
C8 C9 C10 C15 1.1(4) yes
C8 C9 C10 C11 180.0(3) ?
C15 C10 C11 C12 -0.4(4) ?
C9 C10 C11 C12 -179.3(2) ?
C16 O3 C12 C13 178.1(2) ?
C16 O3 C12 C11 -2.5(4) ?
C10 C11 C12 O3 -178.8(2) ?
C10 C11 C12 C13 0.6(4) ?
C17 O4 C13 C12 -105.2(3) ?
C17 O4 C13 C14 77.0(3) yes
O3 C12 C13 O4 1.8(4) ?
C11 C12 C13 O4 -177.7(2) ?
O3 C12 C13 C14 179.5(2) ?
C11 C12 C13 C14 0.1(4) ?
C18 O5 C14 C13 -176.0(2) ?
C18 O5 C14 C15 4.9(4) ?
O4 C13 C14 O5 -2.3(4) ?
C12 C13 C14 O5 180.0(3) ?
O4 C13 C14 C15 176.8(3) ?
C12 C13 C14 C15 -0.9(4) ?
O5 C14 C15 C10 -179.9(2) ?
C13 C14 C15 C10 1.1(4) ?
C11 C10 C15 C14 -0.4(4) ?
C9 C10 C15 C14 178.4(3) ?

loop_
_cod_related_entry_id
_cod_related_entry_database
_cod_related_entry_code
1 ChemSpider 30654810
